data_7124641
loop_
_publ_author_name
'Sarkar, Prasenjit'
'Tiwari, Archana'
'Sarmah, Amrit'
'Bhandary, Subhrajyoti'
'Roy, Ram Kinkar'
'Mukherjee, Chandan'

_publ_section_title
;
 An elusive vinyl radical isolated as an appended unit in a
 five-coordinate Co(iii)-bis(iminobenzosemiquinone) complex formed via
 ligand-centered C-S bond cleavage.
;
_journal_issue 70
_journal_name_full 'Chemical communications (Cambridge, England)'
_journal_page_first 10613
_journal_page_last 10616
_journal_paper_doi 10.1039/c6cc02751b
_journal_volume 52
_journal_year 2016
_chemical_formula_sum 'C43 H51 Cl3 Co N2 O2 S2'
_chemical_formula_weight 857.26
_space_group_crystal_system monoclinic
_space_group_IT_number 14
_space_group_name_Hall '-P 2ybc'
_space_group_name_H-M_alt 'P 1 21/c 1'
_atom_sites_solution_hydrogens mixed
_audit_creation_method SHELXL-2014/7
_audit_update_record
;
2016-07-08 deposited with the CCDC.
2016-07-11 downloaded from the CCDC.
;
_cell_angle_alpha 90
_cell_angle_beta 108.384(5)
_cell_angle_gamma 90
_cell_formula_units_Z 4
_cell_length_a 19.3263(9)
_cell_length_b 9.6193(4)
_cell_length_c 25.4228(11)
_cell_measurement_reflns_used 19539
_cell_measurement_temperature 293(2)
_cell_measurement_theta_max 25.00
_cell_measurement_theta_min 2.99
_cell_volume 4485.0(4)
_computing_cell_refinement 'CrysAlisPro, Agilent Technologies'
_computing_data_collection 'CrysAlisPro, Agilent Technologies'
_computing_data_reduction 'CrysAlisPro, Agilent Technologies'
_computing_molecular_graphics 'Brucker SHELXTL'
_computing_publication_material 'WINGX (Farrugia, 2014)'
_computing_structure_refinement 'SHELXL-2014/7 (Sheldrick, 2014)'
_computing_structure_solution 'SHELXS-97 (Sheldrick, 1990)'
_diffrn_ambient_temperature 293(2)
_diffrn_measured_fraction_theta_full 0.997
_diffrn_measured_fraction_theta_max 0.997
_diffrn_measurement_device_type 'CCD area detector'
_diffrn_measurement_method '\f and \w scans'
_diffrn_radiation_type MoK\a
_diffrn_radiation_wavelength 0.71073
_diffrn_reflns_av_R_equivalents 0.0280
_diffrn_reflns_av_unetI/netI 0.0460
_diffrn_reflns_Laue_measured_fraction_full 0.997
_diffrn_reflns_Laue_measured_fraction_max 0.997
_diffrn_reflns_limit_h_max 12
_diffrn_reflns_limit_h_min -22
_diffrn_reflns_limit_k_max 10
_diffrn_reflns_limit_k_min -11
_diffrn_reflns_limit_l_max 30
_diffrn_reflns_limit_l_min -26
_diffrn_reflns_number 17563
_diffrn_reflns_point_group_measured_fraction_full 0.997
_diffrn_reflns_point_group_measured_fraction_max 0.997
_diffrn_reflns_theta_full 24.998
_diffrn_reflns_theta_max 24.998
_diffrn_reflns_theta_min 3.069
_diffrn_source 'SuperNova (Mo) X-ray Source'
_exptl_absorpt_coefficient_mu 0.690
_exptl_absorpt_correction_T_max 0.908
_exptl_absorpt_correction_T_min 0.862
_exptl_absorpt_correction_type multi-scan
_exptl_absorpt_process_details SADABS
_exptl_crystal_colour violet
_exptl_crystal_density_diffrn 1.270
_exptl_crystal_description block
_exptl_crystal_F_000 1796
_exptl_crystal_size_max 0.240
_exptl_crystal_size_mid 0.180
_exptl_crystal_size_min 0.140
_refine_diff_density_max 0.543
_refine_diff_density_min -0.477
_refine_diff_density_rms 0.057
_refine_ls_extinction_method none
_refine_ls_goodness_of_fit_ref 1.035
_refine_ls_hydrogen_treatment mixed
_refine_ls_matrix_type full
_refine_ls_number_parameters 578
_refine_ls_number_reflns 7908
_refine_ls_number_restraints 211
_refine_ls_restrained_S_all 1.066
_refine_ls_R_factor_all 0.0829
_refine_ls_R_factor_gt 0.0577
_refine_ls_shift/su_max 0.001
_refine_ls_shift/su_mean 0.000
_refine_ls_structure_factor_coef Fsqd
_refine_ls_weighting_details 'w=1/[\s^2^(Fo^2^)+(0.0829P)^2^+2.2547P] where P=(Fo^2^+2Fc^2^)/3'
_refine_ls_weighting_scheme calc
_refine_ls_wR_factor_gt 0.1491
_refine_ls_wR_factor_ref 0.1653
_reflns_Friedel_coverage 0.000
_reflns_number_gt 5694
_reflns_number_total 7908
_reflns_threshold_expression 'I > 2\s(I)'
_cod_data_source_file c6cc02751b2.cif
_cod_data_source_block shelx
_cod_original_sg_symbol_H-M 'P 21/c'
_cod_database_code 7124641
_shelx_shelxl_version_number 2014/7
_shelx_space_group_comment
;
The symmetry employed for this shelxl refinement is uniquely defined
by the following loop, which should always be used as a source of
symmetry information in preference to the above space-group names.
They are only intended as comments.
;
_shelx_estimated_absorpt_t_min 0.852
_shelx_estimated_absorpt_t_max 0.910

loop_
_space_group_symop_operation_xyz
'x, y, z'
'-x, y+1/2, -z+1/2'
'-x, -y, -z'
'x, -y-1/2, z-1/2'

loop_
_atom_site_label
_atom_site_type_symbol
_atom_site_fract_x
_atom_site_fract_y
_atom_site_fract_z
_atom_site_U_iso_or_equiv
_atom_site_adp_type
_atom_site_occupancy
_atom_site_site_symmetry_order
_atom_site_calc_flag
_atom_site_refinement_flags_posn
_atom_site_refinement_flags_adp
_atom_site_refinement_flags_occupancy
_atom_site_disorder_assembly
_atom_site_disorder_group
Co1 Co 0.26808(2) 0.09844(5) 0.31790(2) 0.04518(17) Uani 1 1 d . . . . .
S2 S 0.33153(6) -0.00660(11) 0.39525(5) 0.0621(3) Uani 1 1 d . . . . .
S1 S 0.21620(6) 0.43269(13) 0.26136(4) 0.0682(3) Uani 1 1 d D . . . .
O1 O 0.18244(13) -0.0056(3) 0.30943(10) 0.0540(6) Uani 1 1 d . . . . .
O2 O 0.26370(12) 0.0699(3) 0.24465(10) 0.0504(6) Uani 1 1 d . . . . .
N2 N 0.35603(14) 0.1881(3) 0.32292(11) 0.0416(6) Uani 1 1 d . . . . .
N1 N 0.22122(14) 0.2304(3) 0.34796(11) 0.0420(6) Uani 1 1 d . . . . .
C27 C 0.31274(19) 0.1497(4) 0.17399(14) 0.0503(9) Uani 1 1 d . . . . .
C24 C 0.43042(17) 0.2604(4) 0.26273(14) 0.0436(8) Uani 1 1 d . . . . .
H27 H 0.4691 0.2951 0.2917 0.052 Uiso 1 1 calc R U . . .
C25 C 0.43313(18) 0.2644(4) 0.21004(15) 0.0460(8) Uani 1 1 d . . . . .
C37 C 0.40325(17) 0.2178(4) 0.37580(13) 0.0432(8) Uani 1 1 d . . . . .
C28 C 0.31219(17) 0.1403(4) 0.22975(14) 0.0434(8) Uani 1 1 d . . . . .
C2 C 0.14056(17) 0.0476(4) 0.33526(13) 0.0439(8) Uani 1 1 d . . . . .
C20 C 0.25695(17) 0.4656(4) 0.33299(15) 0.0470(8) Uani 1 1 d . . . . .
C23 C 0.36860(16) 0.2032(3) 0.27363(13) 0.0399(7) Uani 1 1 d . . . . .
C1 C 0.16072(16) 0.1830(4) 0.35813(13) 0.0415(8) Uani 1 1 d . . . . .
C15 C 0.25239(17) 0.3611(4) 0.36946(14) 0.0431(8) Uani 1 1 d . . . . .
C29 C 0.4984(2) 0.3203(4) 0.19454(17) 0.0618(11) Uani 1 1 d . . . . .
C3 C 0.07686(17) -0.0190(4) 0.34033(14) 0.0466(8) Uani 1 1 d . . . . .
C4 C 0.04030(18) 0.0546(4) 0.36939(15) 0.0536(9) Uani 1 1 d . . . . .
H3 H -0.0002 0.0122 0.3748 0.064 Uiso 1 1 calc R U . . .
C5 C 0.05871(18) 0.1909(4) 0.39224(15) 0.0527(9) Uani 1 1 d . . . . .
C38 C 0.45184(19) 0.3288(4) 0.39072(15) 0.0536(9) Uani 1 1 d . . . . .
H38 H 0.4560 0.3911 0.3639 0.064 Uiso 1 1 calc R U . . .
C26 C 0.3726(2) 0.2125(4) 0.16657(15) 0.0545(9) Uani 1 1 d . . . . .
H25 H 0.3737 0.2220 0.1304 0.065 Uiso 1 1 calc R U . . .
C42 C 0.3960(2) 0.1254(4) 0.41692(15) 0.0528(9) Uani 1 1 d . . . . .
C6 C 0.11860(18) 0.2532(4) 0.38595(14) 0.0480(8) Uani 1 1 d . . . . .
H5 H 0.1318 0.3420 0.4000 0.058 Uiso 1 1 calc R U . . .
C32 C 0.5266(3) 0.2060(6) 0.1640(2) 0.0975(18) Uani 1 1 d . . . . .
H32A H 0.5675 0.2406 0.1542 0.146 Uiso 1 1 calc R U . . .
H32B H 0.5414 0.1265 0.1878 0.146 Uiso 1 1 calc R U . . .
H32C H 0.4885 0.1796 0.1310 0.146 Uiso 1 1 calc R U . . .
C18 C 0.3211(2) 0.6063(4) 0.4108(2) 0.0665(11) Uani 1 1 d . . . . .
H18 H 0.3449 0.6888 0.4248 0.080 Uiso 1 1 calc R U . . .
C33 C 0.2502(2) 0.0867(5) 0.12693(16) 0.0746(11) Uani 1 1 d D U . . .
C17 C 0.3165(2) 0.5041(4) 0.44644(18) 0.0640(11) Uani 1 1 d . . . . .
H17 H 0.3367 0.5172 0.4845 0.077 Uiso 1 1 calc R U . . .
C11 C 0.0117(2) 0.2597(5) 0.42381(19) 0.0786(11) Uani 1 1 d D U . . .
C19 C 0.2911(2) 0.5899(4) 0.35416(18) 0.0587(10) Uani 1 1 d . . . . .
H19 H 0.2938 0.6616 0.3303 0.070 Uiso 1 1 calc R U . . .
C7 C 0.0521(2) -0.1615(4) 0.31425(17) 0.0572(10) Uani 1 1 d . . . . .
C30 C 0.5617(2) 0.3614(5) 0.24598(19) 0.0761(13) Uani 1 1 d . . . . .
H30A H 0.6015 0.3958 0.2348 0.114 Uiso 1 1 calc R U . . .
H30B H 0.5457 0.4325 0.2660 0.114 Uiso 1 1 calc R U . . .
H30C H 0.5774 0.2816 0.2694 0.114 Uiso 1 1 calc R U . . .
C39 C 0.4936(2) 0.3462(5) 0.44510(18) 0.0730(12) Uani 1 1 d . . . . .
H39 H 0.5261 0.4201 0.4550 0.088 Uiso 1 1 calc R U . . .
C16 C 0.2817(2) 0.3806(4) 0.42615(15) 0.0531(9) Uani 1 1 d . . . . .
H16 H 0.2780 0.3109 0.4505 0.064 Uiso 1 1 calc R U . . .
C9 C 0.1125(2) -0.2687(5) 0.3350(2) 0.0851(14) Uani 1 1 d . . . . .
H9A H 0.1252 -0.2769 0.3745 0.128 Uiso 1 1 calc R U . . .
H9B H 0.0959 -0.3570 0.3181 0.128 Uiso 1 1 calc R U . . .
H9C H 0.1545 -0.2397 0.3254 0.128 Uiso 1 1 calc R U . . .
C41 C 0.4397(2) 0.1460(5) 0.47170(17) 0.0726(12) Uani 1 1 d . . . . .
H41 H 0.4361 0.0852 0.4991 0.087 Uiso 1 1 calc R U . . .
C40 C 0.4874(3) 0.2535(6) 0.48539(18) 0.0801(14) Uani 1 1 d . . . . .
H40 H 0.5163 0.2654 0.5221 0.096 Uiso 1 1 calc R U . . .
C31 C 0.4744(3) 0.4473(6) 0.1567(2) 0.0951(16) Uani 1 1 d . . . . .
H31A H 0.5151 0.4826 0.1469 0.143 Uiso 1 1 calc R U . . .
H31B H 0.4363 0.4207 0.1237 0.143 Uiso 1 1 calc R U . . .
H31C H 0.4567 0.5181 0.1758 0.143 Uiso 1 1 calc R U . . .
C10 C -0.0148(2) -0.2153(5) 0.3284(3) 0.0991(18) Uani 1 1 d . . . . .
H10A H -0.0027 -0.2255 0.3678 0.149 Uiso 1 1 calc R U . . .
H10B H -0.0541 -0.1502 0.3154 0.149 Uiso 1 1 calc R U . . .
H10C H -0.0293 -0.3036 0.3109 0.149 Uiso 1 1 calc R U . . .
C8 C 0.0310(3) -0.1466(6) 0.2516(2) 0.1014(18) Uani 1 1 d . . . . .
H8A H -0.0071 -0.0787 0.2392 0.152 Uiso 1 1 calc R U . . .
H8B H 0.0726 -0.1172 0.2417 0.152 Uiso 1 1 calc R U . . .
H8C H 0.0140 -0.2344 0.2344 0.152 Uiso 1 1 calc R U . . .
C12A C 0.0383(6) 0.2054(13) 0.4834(4) 0.092(2) Uani 0.592(12) 1 d D U P A 1
H12A H 0.0889 0.2276 0.4998 0.139 Uiso 0.592(12) 1 calc R U P A 1
H12B H 0.0106 0.2482 0.5044 0.139 Uiso 0.592(12) 1 calc R U P A 1
H12C H 0.0319 0.1064 0.4832 0.139 Uiso 0.592(12) 1 calc R U P A 1
C13A C -0.0692(4) 0.2242(13) 0.3976(5) 0.091(2) Uani 0.592(12) 1 d D U P A 1
H13A H -0.0859 0.2583 0.3602 0.136 Uiso 0.592(12) 1 calc R U P A 1
H13B H -0.0755 0.1252 0.3975 0.136 Uiso 0.592(12) 1 calc R U P A 1
H13C H -0.0968 0.2669 0.4186 0.136 Uiso 0.592(12) 1 calc R U P A 1
C14A C 0.0399(6) 0.4095(9) 0.4434(5) 0.088(2) Uani 0.592(12) 1 d D U P A 1
H14A H 0.0295 0.4702 0.4119 0.132 Uiso 0.592(12) 1 calc R U P A 1
H14B H 0.0158 0.4435 0.4686 0.132 Uiso 0.592(12) 1 calc R U P A 1
H14C H 0.0915 0.4068 0.4618 0.132 Uiso 0.592(12) 1 calc R U P A 1
C12B C 0.0085(9) 0.1643(17) 0.4710(6) 0.087(2) Uani 0.408(12) 1 d D U P A 2
H12D H 0.0120 0.0693 0.4606 0.130 Uiso 0.408(12) 1 calc R U P A 2
H12E H 0.0483 0.1856 0.5037 0.130 Uiso 0.408(12) 1 calc R U P A 2
H12F H -0.0368 0.1783 0.4783 0.130 Uiso 0.408(12) 1 calc R U P A 2
C13B C -0.0648(6) 0.2817(19) 0.3822(6) 0.0838(17) Uani 0.408(12) 1 d D U P A 2
H13D H -0.0891 0.1936 0.3733 0.126 Uiso 0.408(12) 1 calc R U P A 2
H13E H -0.0925 0.3414 0.3984 0.126 Uiso 0.408(12) 1 calc R U P A 2
H13F H -0.0607 0.3238 0.3491 0.126 Uiso 0.408(12) 1 calc R U P A 2
C14B C 0.0089(9) 0.4158(11) 0.4154(7) 0.0847(16) Uani 0.408(12) 1 d D U P A 2
H14D H 0.0126 0.4368 0.3795 0.127 Uiso 0.408(12) 1 calc R U P A 2
H14E H -0.0364 0.4510 0.4180 0.127 Uiso 0.408(12) 1 calc R U P A 2
H14F H 0.0487 0.4583 0.4434 0.127 Uiso 0.408(12) 1 calc R U P A 2
C34A C 0.2503(14) 0.156(4) 0.0713(7) 0.079(3) Uani 0.29(3) 1 d D U P B 1
H34A H 0.2114 0.1178 0.0413 0.118 Uiso 0.29(3) 1 calc R U P B 1
H34B H 0.2434 0.2545 0.0733 0.118 Uiso 0.29(3) 1 calc R U P B 1
H34C H 0.2961 0.1383 0.0652 0.118 Uiso 0.29(3) 1 calc R U P B 1
C35A C 0.1858(12) 0.188(3) 0.1259(13) 0.080(3) Uani 0.29(3) 1 d D U P B 1
H35A H 0.1424 0.1594 0.0975 0.120 Uiso 0.29(3) 1 calc R U P B 1
H35B H 0.1776 0.1858 0.1612 0.120 Uiso 0.29(3) 1 calc R U P B 1
H35C H 0.1983 0.2810 0.1184 0.120 Uiso 0.29(3) 1 calc R U P B 1
C36A C 0.2349(17) -0.0704(16) 0.1277(13) 0.079(3) Uani 0.29(3) 1 d D U P B 1
H36A H 0.1945 -0.0943 0.0958 0.119 Uiso 0.29(3) 1 calc R U P B 1
H36B H 0.2773 -0.1215 0.1270 0.119 Uiso 0.29(3) 1 calc R U P B 1
H36C H 0.2234 -0.0931 0.1608 0.119 Uiso 0.29(3) 1 calc R U P B 1
C34B C 0.2645(6) 0.0959(18) 0.0707(3) 0.081(2) Uani 0.71(3) 1 d D U P B 2
H34D H 0.2242 0.0555 0.0424 0.121 Uiso 0.71(3) 1 calc R U P B 2
H34E H 0.2697 0.1916 0.0619 0.121 Uiso 0.71(3) 1 calc R U P B 2
H34F H 0.3083 0.0463 0.0728 0.121 Uiso 0.71(3) 1 calc R U P B 2
C35B C 0.1754(4) 0.1420(15) 0.1266(5) 0.083(2) Uani 0.71(3) 1 d D U P B 2
H35D H 0.1379 0.1001 0.0966 0.124 Uiso 0.71(3) 1 calc R U P B 2
H35E H 0.1676 0.1193 0.1610 0.124 Uiso 0.71(3) 1 calc R U P B 2
H35F H 0.1740 0.2411 0.1219 0.124 Uiso 0.71(3) 1 calc R U P B 2
C36B C 0.2541(7) -0.0740(8) 0.1403(5) 0.080(2) Uani 0.71(3) 1 d D U P B 2
H36D H 0.2163 -0.1216 0.1124 0.120 Uiso 0.71(3) 1 calc R U P B 2
H36E H 0.3007 -0.1097 0.1409 0.120 Uiso 0.71(3) 1 calc R U P B 2
H36F H 0.2478 -0.0885 0.1759 0.120 Uiso 0.71(3) 1 calc R U P B 2
C43A C 0.2529(8) 0.9036(15) 0.5032(12) 0.1191(12) Uani 0.276(7) 1 d D U P C 1
H43A H 0.2519 0.9072 0.4645 0.143 Uiso 0.276(7) 1 calc R U P C 1
Cl1A Cl 0.1733(5) 0.8257(13) 0.5046(4) 0.1362(19) Uani 0.276(7) 1 d D U P C 1
Cl2A Cl 0.2599(6) 1.0691(10) 0.5271(5) 0.147(3) Uani 0.276(7) 1 d D U P C 1
Cl3A Cl 0.3302(7) 0.8146(11) 0.5399(5) 0.097(2) Uani 0.276(7) 1 d D U P C 1
C43B C 0.2463(5) 0.8714(9) 0.4959(5) 0.1191(12) Uani 0.724(7) 1 d D U P C 2
H43B H 0.2531 0.8801 0.4594 0.143 Uiso 0.724(7) 1 calc R U P C 2
Cl1B Cl 0.1843(2) 0.7390(6) 0.49185(14) 0.1475(12) Uani 0.724(7) 1 d D U P C 2
Cl2B Cl 0.2076(5) 1.0204(7) 0.5083(3) 0.286(4) Uani 0.724(7) 1 d D . P C 2
Cl3B Cl 0.3301(3) 0.8350(8) 0.5433(3) 0.174(2) Uani 0.724(7) 1 d D . P C 2
C21A C 0.2746(9) 0.5165(18) 0.2308(7) 0.090(2) Uani 0.356(10) 1 d D . P D 1
H21A H 0.3230 0.5363 0.2503 0.107 Uiso 0.356(10) 1 calc R U P D 1
C22A C 0.2441(15) 0.550(5) 0.1767(9) 0.111(4) Uani 0.356(10) 1 d D . P D 1
H22A H 0.253(10) 0.649(6) 0.176(9) 0.133 Uiso 0.356(10) 1 d D U P D 1
C21B C 0.2395(6) 0.5777(10) 0.2294(4) 0.090(2) Uani 0.644(10) 1 d D . P D 2
H21B H 0.2271 0.6663 0.2381 0.107 Uiso 0.644(10) 1 calc R U P D 2
C22B C 0.2757(7) 0.562(3) 0.1919(6) 0.111(4) Uani 0.644(10) 1 d D . P D 2
H22B H 0.288(5) 0.643(6) 0.175(4) 0.133 Uiso 0.644(10) 1 d D U P D 2

loop_
_atom_site_aniso_label
_atom_site_aniso_U_11
_atom_site_aniso_U_22
_atom_site_aniso_U_33
_atom_site_aniso_U_23
_atom_site_aniso_U_13
_atom_site_aniso_U_12
Co1 0.0460(3) 0.0453(3) 0.0563(3) -0.0113(2) 0.0334(2) -0.0118(2)
S2 0.0731(7) 0.0473(6) 0.0782(7) 0.0082(5) 0.0415(6) -0.0003(5)
S1 0.0618(6) 0.0753(7) 0.0641(6) 0.0118(6) 0.0152(5) -0.0054(6)
O1 0.0549(14) 0.0530(15) 0.0692(15) -0.0209(13) 0.0410(13) -0.0188(12)
O2 0.0446(13) 0.0589(16) 0.0588(14) -0.0162(12) 0.0321(11) -0.0197(12)
N2 0.0406(14) 0.0405(16) 0.0505(16) -0.0060(13) 0.0240(13) -0.0048(12)
N1 0.0441(15) 0.0386(16) 0.0503(15) -0.0047(13) 0.0247(13) -0.0055(13)
C27 0.048(2) 0.059(2) 0.0497(19) -0.0083(18) 0.0230(16) -0.0076(18)
C24 0.0368(17) 0.043(2) 0.057(2) -0.0051(16) 0.0233(15) -0.0048(15)
C25 0.0431(19) 0.0391(19) 0.065(2) -0.0017(17) 0.0301(17) -0.0048(16)
C37 0.0421(18) 0.043(2) 0.0502(19) -0.0044(16) 0.0234(16) 0.0028(16)
C28 0.0399(18) 0.0438(19) 0.0544(19) -0.0057(16) 0.0261(15) -0.0060(15)
C2 0.0422(18) 0.050(2) 0.0452(18) 0.0011(16) 0.0217(15) -0.0044(16)
C20 0.0368(17) 0.045(2) 0.062(2) 0.0066(18) 0.0203(16) 0.0029(16)
C23 0.0383(17) 0.0379(18) 0.0504(18) -0.0039(15) 0.0240(15) -0.0020(14)
C1 0.0380(17) 0.045(2) 0.0469(18) 0.0028(15) 0.0218(14) 0.0015(15)
C15 0.0360(17) 0.0392(19) 0.060(2) -0.0062(16) 0.0233(15) 0.0014(14)
C29 0.057(2) 0.062(3) 0.081(3) -0.005(2) 0.043(2) -0.016(2)
C3 0.0374(17) 0.053(2) 0.0537(19) 0.0052(17) 0.0201(15) -0.0044(16)
C4 0.0399(18) 0.061(2) 0.069(2) 0.009(2) 0.0301(17) -0.0016(18)
C5 0.0438(19) 0.064(3) 0.060(2) 0.0090(19) 0.0300(17) 0.0073(18)
C38 0.049(2) 0.055(2) 0.059(2) -0.0073(18) 0.0201(17) -0.0043(18)
C26 0.058(2) 0.059(2) 0.056(2) -0.0028(18) 0.0319(18) -0.0063(19)
C42 0.052(2) 0.053(2) 0.060(2) 0.0040(18) 0.0266(18) 0.0125(18)
C6 0.0468(19) 0.049(2) 0.054(2) 0.0005(17) 0.0237(16) 0.0033(17)
C32 0.083(3) 0.107(4) 0.134(4) -0.037(4) 0.080(3) -0.020(3)
C18 0.059(2) 0.047(2) 0.099(3) -0.020(2) 0.032(2) -0.008(2)
C33 0.062(2) 0.108(3) 0.0573(19) -0.018(2) 0.0227(17) -0.026(2)
C17 0.069(3) 0.059(3) 0.067(2) -0.019(2) 0.025(2) -0.009(2)
C11 0.066(2) 0.097(3) 0.094(3) 0.003(2) 0.054(2) 0.019(2)
C19 0.052(2) 0.046(2) 0.084(3) 0.007(2) 0.030(2) 0.0011(19)
C7 0.046(2) 0.052(2) 0.077(3) 0.001(2) 0.0244(19) -0.0104(18)
C30 0.051(2) 0.083(3) 0.104(3) -0.003(3) 0.039(2) -0.024(2)
C39 0.051(2) 0.089(3) 0.074(3) -0.021(3) 0.012(2) -0.011(2)
C16 0.057(2) 0.052(2) 0.058(2) -0.0052(18) 0.0294(18) -0.0045(18)
C9 0.070(3) 0.056(3) 0.131(4) -0.010(3) 0.036(3) -0.007(2)
C41 0.070(3) 0.089(3) 0.059(2) 0.017(2) 0.021(2) 0.016(3)
C40 0.066(3) 0.110(4) 0.055(3) -0.006(3) 0.006(2) 0.000(3)
C31 0.089(4) 0.097(4) 0.106(4) 0.026(3) 0.041(3) -0.032(3)
C10 0.065(3) 0.075(3) 0.174(5) -0.011(3) 0.062(3) -0.026(3)
C8 0.124(5) 0.093(4) 0.075(3) -0.013(3) 0.014(3) -0.043(4)
C12A 0.088(5) 0.116(5) 0.091(4) -0.001(4) 0.054(4) 0.009(4)
C13A 0.066(3) 0.111(5) 0.112(4) 0.003(4) 0.053(3) 0.021(4)
C14A 0.081(4) 0.098(4) 0.100(4) -0.012(4) 0.048(3) 0.026(4)
C12B 0.076(5) 0.113(5) 0.093(4) 0.004(4) 0.057(4) 0.005(4)
C13B 0.068(3) 0.099(3) 0.102(3) 0.005(3) 0.051(3) 0.022(3)
C14B 0.071(3) 0.098(3) 0.101(3) 0.002(3) 0.050(3) 0.024(3)
C34A 0.073(5) 0.111(6) 0.055(4) -0.021(5) 0.024(4) -0.018(5)
C35A 0.053(4) 0.111(6) 0.071(4) -0.009(5) 0.013(4) -0.029(5)
C36A 0.065(5) 0.105(5) 0.065(5) -0.027(4) 0.016(4) -0.034(4)
C34B 0.079(4) 0.111(5) 0.053(3) -0.016(3) 0.023(3) -0.022(4)
C35B 0.053(3) 0.110(5) 0.076(3) -0.005(4) 0.007(3) -0.024(3)
C36B 0.068(4) 0.103(4) 0.065(4) -0.034(3) 0.015(3) -0.037(3)
C43A 0.137(2) 0.116(2) 0.127(2) 0.011(2) 0.0741(19) 0.008(2)
Cl1A 0.138(3) 0.141(4) 0.142(3) 0.014(3) 0.062(3) -0.002(3)
Cl2A 0.167(5) 0.112(4) 0.174(5) 0.004(4) 0.072(4) 0.009(4)
Cl3A 0.129(4) 0.069(3) 0.117(4) -0.019(3) 0.073(3) 0.016(3)
C43B 0.137(2) 0.116(2) 0.127(2) 0.011(2) 0.0741(19) 0.008(2)
Cl1B 0.155(2) 0.163(3) 0.132(2) 0.007(2) 0.0553(16) 0.001(2)
Cl2B 0.287(8) 0.159(5) 0.428(9) 0.003(5) 0.135(7) 0.115(5)
Cl3B 0.130(3) 0.221(6) 0.149(3) 0.023(4) 0.009(3) -0.003(3)
C21A 0.113(8) 0.074(6) 0.084(4) 0.028(5) 0.034(5) 0.013(4)
C22A 0.098(12) 0.131(7) 0.103(9) 0.043(8) 0.032(8) -0.015(12)
C21B 0.113(8) 0.074(6) 0.084(4) 0.028(5) 0.034(5) 0.013(4)
C22B 0.098(12) 0.131(7) 0.103(9) 0.043(8) 0.032(8) -0.015(12)

loop_
_atom_type_symbol
_atom_type_description
_atom_type_scat_dispersion_real
_atom_type_scat_dispersion_imag
_atom_type_scat_source
C C 0.0033 0.0016 'International Tables Vol C Tables 4.2.6.8 and 6.1.1.4'
H H 0.0000 0.0000 'International Tables Vol C Tables 4.2.6.8 and 6.1.1.4'
Co Co 0.3494 0.9721 'International Tables Vol C Tables 4.2.6.8 and 6.1.1.4'
N N 0.0061 0.0033 'International Tables Vol C Tables 4.2.6.8 and 6.1.1.4'
O O 0.0106 0.0060 'International Tables Vol C Tables 4.2.6.8 and 6.1.1.4'
S S 0.1246 0.1234 'International Tables Vol C Tables 4.2.6.8 and 6.1.1.4'
Cl Cl 0.1484 0.1585 'International Tables Vol C Tables 4.2.6.8 and 6.1.1.4'

loop_
_geom_angle_atom_site_label_1
_geom_angle_atom_site_label_2
_geom_angle_atom_site_label_3
_geom_angle
O2 Co1 N1 129.75(12)
O2 Co1 N2 83.68(10)
N1 Co1 N2 101.94(11)
O2 Co1 O1 92.65(10)
N1 Co1 O1 83.43(11)
N2 Co1 O1 174.63(11)
O2 Co1 S2 131.47(9)
N1 Co1 S2 98.76(9)
N2 Co1 S2 84.99(9)
O1 Co1 S2 94.58(9)
C42 S2 Co1 95.12(13)
C21B S1 C20 103.9(3)
C21A S1 C20 103.5(6)
C2 O1 Co1 113.5(2)
C28 O2 Co1 113.8(2)
C23 N2 C37 127.9(3)
C23 N2 Co1 114.1(2)
C37 N2 Co1 117.6(2)
C1 N1 C15 120.6(3)
C1 N1 Co1 114.2(2)
C15 N1 Co1 123.9(2)
C26 C27 C28 115.9(3)
C26 C27 C33 124.0(3)
C28 C27 C33 120.1(3)
C25 C24 C23 120.0(3)
C25 C24 H27 120.0
C23 C24 H27 120.0
C24 C25 C26 118.6(3)
C24 C25 C29 123.7(3)
C26 C25 C29 117.7(3)
C38 C37 N2 126.8(3)
C38 C37 C42 119.8(3)
N2 C37 C42 113.4(3)
O2 C28 C27 123.6(3)
O2 C28 C23 115.8(3)
C27 C28 C23 120.6(3)
O1 C2 C3 124.2(3)
O1 C2 C1 115.6(3)
C3 C2 C1 120.2(3)
C15 C20 C19 119.1(3)
C15 C20 S1 117.1(3)
C19 C20 S1 123.7(3)
N2 C23 C24 128.9(3)
N2 C23 C28 111.2(3)
C24 C23 C28 119.6(3)
N1 C1 C6 127.3(3)
N1 C1 C2 111.7(3)
C6 C1 C2 121.0(3)
C16 C15 C20 120.4(3)
C16 C15 N1 120.2(3)
C20 C15 N1 119.3(3)
C25 C29 C30 111.7(3)
C25 C29 C31 109.2(3)
C30 C29 C31 109.4(4)
C25 C29 C32 109.3(3)
C30 C29 C32 107.5(4)
C31 C29 C32 109.7(4)
C4 C3 C2 115.0(3)
C4 C3 C7 123.5(3)
C2 C3 C7 121.5(3)
C3 C4 C5 126.0(3)
C3 C4 H3 117.0
C5 C4 H3 117.0
C6 C5 C4 117.9(3)
C6 C5 C11 122.5(4)
C4 C5 C11 119.5(3)
C39 C38 C37 119.9(4)
C39 C38 H38 120.0
C37 C38 H38 120.0
C27 C26 C25 124.8(3)
C27 C26 H25 117.6
C25 C26 H25 117.6
C41 C42 C37 118.6(4)
C41 C42 S2 124.5(3)
C37 C42 S2 116.9(3)
C5 C6 C1 119.8(3)
C5 C6 H5 120.1
C1 C6 H5 120.1
C29 C32 H32A 109.5
C29 C32 H32B 109.5
H32A C32 H32B 109.5
C29 C32 H32C 109.5
H32A C32 H32C 109.5
H32B C32 H32C 109.5
C17 C18 C19 121.2(4)
C17 C18 H18 119.4
C19 C18 H18 119.4
C27 C33 C35B 112.1(5)
C27 C33 C34B 112.0(4)
C35B C33 C34B 114.6(8)
C27 C33 C36A 119.0(12)
C27 C33 C34A 108.2(9)
C36A C33 C34A 119.0(15)
C27 C33 C35A 101.1(11)
C36A C33 C35A 117.0(14)
C34A C33 C35A 87(2)
C27 C33 C36B 104.2(5)
C35B C33 C36B 108.7(6)
C34B C33 C36B 104.2(8)
C18 C17 C16 120.0(4)
C18 C17 H17 120.0
C16 C17 H17 120.0
C14B C11 C12B 134.2(10)
C12A C11 C13A 109.4(6)
C14B C11 C13B 77.5(11)
C12B C11 C13B 110.7(8)
C14B C11 C5 110.7(6)
C12B C11 C5 109.2(7)
C12A C11 C5 107.5(5)
C13A C11 C5 111.5(5)
C13B C11 C5 107.4(6)
C12A C11 C14A 91.4(8)
C13A C11 C14A 123.2(8)
C5 C11 C14A 111.0(4)
C18 C19 C20 119.6(4)
C18 C19 H19 120.2
C20 C19 H19 120.2
C8 C7 C9 110.5(4)
C8 C7 C3 108.2(3)
C9 C7 C3 110.8(3)
C8 C7 C10 108.0(4)
C9 C7 C10 107.5(4)
C3 C7 C10 111.8(3)
C29 C30 H30A 109.5
C29 C30 H30B 109.5
H30A C30 H30B 109.5
C29 C30 H30C 109.5
H30A C30 H30C 109.5
H30B C30 H30C 109.5
C38 C39 C40 120.2(4)
C38 C39 H39 119.9
C40 C39 H39 119.9
C17 C16 C15 119.7(4)
C17 C16 H16 120.1
C15 C16 H16 120.1
C7 C9 H9A 109.5
C7 C9 H9B 109.5
H9A C9 H9B 109.5
C7 C9 H9C 109.5
H9A C9 H9C 109.5
H9B C9 H9C 109.5
C40 C41 C42 120.8(4)
C40 C41 H41 119.6
C42 C41 H41 119.6
C41 C40 C39 120.6(4)
C41 C40 H40 119.7
C39 C40 H40 119.7
C29 C31 H31A 109.5
C29 C31 H31B 109.5
H31A C31 H31B 109.5
C29 C31 H31C 109.5
H31A C31 H31C 109.5
H31B C31 H31C 109.5
C7 C10 H10A 109.5
C7 C10 H10B 109.5
H10A C10 H10B 109.5
C7 C10 H10C 109.5
H10A C10 H10C 109.5
H10B C10 H10C 109.5
C7 C8 H8A 109.5
C7 C8 H8B 109.5
H8A C8 H8B 109.5
C7 C8 H8C 109.5
H8A C8 H8C 109.5
H8B C8 H8C 109.5
C11 C12A H12A 109.5
C11 C12A H12B 109.5
H12A C12A H12B 109.5
C11 C12A H12C 109.5
H12A C12A H12C 109.5
H12B C12A H12C 109.5
C11 C13A H13A 109.5
C11 C13A H13B 109.5
H13A C13A H13B 109.5
C11 C13A H13C 109.5
H13A C13A H13C 109.5
H13B C13A H13C 109.5
C11 C14A H14A 109.5
C11 C14A H14B 109.5
H14A C14A H14B 109.5
C11 C14A H14C 109.5
H14A C14A H14C 109.5
H14B C14A H14C 109.5
C11 C12B H12D 109.5
C11 C12B H12E 109.5
H12D C12B H12E 109.5
C11 C12B H12F 109.5
H12D C12B H12F 109.5
H12E C12B H12F 109.5
C11 C13B C14B 50.7(6)
C11 C13B H13D 109.5
C14B C13B H13D 160.2
C11 C13B H13E 109.5
C14B C13B H13E 81.1
H13D C13B H13E 109.5
C11 C13B H13F 109.5
C14B C13B H13F 81.1
H13D C13B H13F 109.5
H13E C13B H13F 109.5
C11 C14B C13B 51.8(7)
C11 C14B H14D 109.5
C13B C14B H14D 89.5
C11 C14B H14E 109.5
C13B C14B H14E 72.5
H14D C14B H14E 109.5
C11 C14B H14F 109.5
C13B C14B H14F 158.1
H14D C14B H14F 109.5
H14E C14B H14F 109.5
C33 C34A H34A 109.5
C33 C34A H34B 109.5
H34A C34A H34B 109.5
C33 C34A H34C 109.5
H34A C34A H34C 109.5
H34B C34A H34C 109.5
C33 C35A H35A 109.5
C33 C35A H35B 109.5
H35A C35A H35B 109.5
C33 C35A H35C 109.5
H35A C35A H35C 109.5
H35B C35A H35C 109.5
C33 C36A H36A 109.5
C33 C36A H36B 109.5
H36A C36A H36B 109.5
C33 C36A H36C 109.5
H36A C36A H36C 109.5
H36B C36A H36C 109.5
C33 C34B H34D 109.5
C33 C34B H34E 109.5
H34D C34B H34E 109.5
C33 C34B H34F 109.5
H34D C34B H34F 109.5
H34E C34B H34F 109.5
C33 C35B H35D 109.5
C33 C35B H35E 109.5
H35D C35B H35E 109.5
C33 C35B H35F 109.5
H35D C35B H35F 109.5
H35E C35B H35F 109.5
C33 C36B H36D 109.5
C33 C36B H36E 109.5
H36D C36B H36E 109.5
C33 C36B H36F 109.5
H36D C36B H36F 109.5
H36E C36B H36F 109.5
Cl2A C43A Cl3A 108.4(11)
Cl2A C43A Cl1A 111.8(11)
Cl3A C43A Cl1A 113.7(13)
Cl2A C43A H43A 107.5
Cl3A C43A H43A 107.5
Cl1A C43A H43A 107.5
Cl2B C43B Cl3B 114.5(6)
Cl2B C43B Cl1B 107.2(6)
Cl3B C43B Cl1B 111.9(6)
Cl2B C43B H43B 107.7
Cl3B C43B H43B 107.7
Cl1B C43B H43B 107.7
C22A C21A S1 115.1(17)
C22A C21A H21A 122.4
S1 C21A H21A 122.4
C21A C22A H22A 103(10)
C22B C21B S1 120.1(12)
C22B C21B H21B 120.0
S1 C21B H21B 120.0
C21B C22B H22B 119(6)

loop_
_geom_bond_atom_site_label_1
_geom_bond_atom_site_label_2
_geom_bond_distance
Co1 O2 1.858(2)
Co1 N1 1.858(3)
Co1 N2 1.874(3)
Co1 O1 1.887(2)
Co1 S2 2.2069(12)
S2 C42 1.743(4)
S1 C21B 1.743(8)
S1 C21A 1.756(13)
S1 C20 1.770(4)
O1 C2 1.297(4)
O2 C28 1.305(4)
N2 C23 1.357(4)
N2 C37 1.396(4)
N1 C1 1.354(4)
N1 C15 1.426(4)
C27 C26 1.370(5)
C27 C28 1.424(5)
C27 C33 1.532(5)
C24 C25 1.357(4)
C24 C23 1.420(4)
C24 H27 0.9300
C25 C26 1.423(5)
C25 C29 1.533(4)
C37 C38 1.393(5)
C37 C42 1.412(5)
C28 C23 1.425(5)
C2 C3 1.429(4)
C2 C1 1.430(5)
C20 C15 1.389(5)
C20 C19 1.390(5)
C1 C6 1.408(4)
C15 C16 1.385(5)
C29 C30 1.534(6)
C29 C31 1.534(7)
C29 C32 1.541(6)
C3 C4 1.369(5)
C3 C7 1.532(5)
C4 C5 1.433(5)
C4 H3 0.9300
C5 C6 1.357(5)
C5 C11 1.538(5)
C38 C39 1.373(5)
C38 H38 0.9300
C26 H25 0.9300
C42 C41 1.396(6)
C6 H5 0.9300
C32 H32A 0.9600
C32 H32B 0.9600
C32 H32C 0.9600
C18 C17 1.360(6)
C18 C19 1.381(6)
C18 H18 0.9300
C33 C35B 1.538(8)
C33 C34B 1.540(7)
C33 C36A 1.541(14)
C33 C34A 1.563(13)
C33 C35A 1.575(14)
C33 C36B 1.580(9)
C17 C16 1.382(5)
C17 H17 0.9300
C11 C14B 1.515(11)
C11 C12B 1.527(11)
C11 C12A 1.529(9)
C11 C13A 1.532(9)
C11 C13B 1.537(11)
C11 C14A 1.565(9)
C19 H19 0.9300
C7 C8 1.521(6)
C7 C9 1.521(6)
C7 C10 1.536(5)
C30 H30A 0.9600
C30 H30B 0.9600
C30 H30C 0.9600
C39 C40 1.391(7)
C39 H39 0.9300
C16 H16 0.9300
C9 H9A 0.9600
C9 H9B 0.9600
C9 H9C 0.9600
C41 C40 1.356(7)
C41 H41 0.9300
C40 H40 0.9300
C31 H31A 0.9600
C31 H31B 0.9600
C31 H31C 0.9600
C10 H10A 0.9600
C10 H10B 0.9600
C10 H10C 0.9600
C8 H8A 0.9600
C8 H8B 0.9600
C8 H8C 0.9600
C12A H12A 0.9600
C12A H12B 0.9600
C12A H12C 0.9600
C13A H13A 0.9600
C13A H13B 0.9600
C13A H13C 0.9600
C14A H14A 0.9600
C14A H14B 0.9600
C14A H14C 0.9600
C12B H12D 0.9600
C12B H12E 0.9600
C12B H12F 0.9600
C13B C14B 1.91(2)
C13B H13D 0.9600
C13B H13E 0.9600
C13B H13F 0.9600
C14B H14D 0.9600
C14B H14E 0.9600
C14B H14F 0.9600
C34A H34A 0.9600
C34A H34B 0.9600
C34A H34C 0.9600
C35A H35A 0.9600
C35A H35B 0.9600
C35A H35C 0.9600
C36A H36A 0.9600
C36A H36B 0.9600
C36A H36C 0.9600
C34B H34D 0.9600
C34B H34E 0.9600
C34B H34F 0.9600
C35B H35D 0.9600
C35B H35E 0.9600
C35B H35F 0.9600
C36B H36D 0.9600
C36B H36E 0.9600
C36B H36F 0.9600
C43A Cl2A 1.695(14)
C43A Cl3A 1.719(14)
C43A Cl1A 1.721(14)
C43A H43A 0.9800
C43B Cl2B 1.691(8)
C43B Cl3B 1.721(9)
C43B Cl1B 1.730(8)
C43B H43B 0.9800
C21A C22A 1.354(18)
C21A H21A 0.9300
C22A H22A 0.97(2)
C21B C22B 1.358(15)
C21B H21B 0.9300
C22B H22B 0.96(2)

loop_
_geom_torsion_atom_site_label_1
_geom_torsion_atom_site_label_2
_geom_torsion_atom_site_label_3
_geom_torsion_atom_site_label_4
_geom_torsion
O2 Co1 O1 C2 -140.7(2)
N1 Co1 O1 C2 -11.0(2)
S2 Co1 O1 C2 87.3(2)
N1 Co1 O2 C28 89.5(3)
N2 Co1 O2 C28 -10.8(2)
O1 Co1 O2 C28 173.1(2)
S2 Co1 O2 C28 -88.4(2)
O2 Co1 N2 C23 7.3(2)
N1 Co1 N2 C23 -122.1(2)
S2 Co1 N2 C23 140.0(2)
O2 Co1 N2 C37 -166.4(2)
N1 Co1 N2 C37 64.2(3)
S2 Co1 N2 C37 -33.7(2)
O2 Co1 N1 C1 99.0(2)
N2 Co1 N1 C1 -169.3(2)
O1 Co1 N1 C1 11.1(2)
S2 Co1 N1 C1 -82.6(2)
O2 Co1 N1 C15 -93.4(3)
N2 Co1 N1 C15 -1.7(3)
O1 Co1 N1 C15 178.6(3)
S2 Co1 N1 C15 85.0(3)
C23 C24 C25 C26 1.0(5)
C23 C24 C25 C29 -178.2(3)
C23 N2 C37 C38 37.6(5)
Co1 N2 C37 C38 -149.7(3)
C23 N2 C37 C42 -145.3(3)
Co1 N2 C37 C42 27.4(4)
Co1 O2 C28 C27 -171.1(3)
Co1 O2 C28 C23 12.3(4)
C26 C27 C28 O2 -171.8(3)
C33 C27 C28 O2 6.0(6)
C26 C27 C28 C23 4.6(5)
C33 C27 C28 C23 -177.5(3)
Co1 O1 C2 C3 -172.9(3)
Co1 O1 C2 C1 8.8(4)
C21B S1 C20 C15 -175.1(5)
C21A S1 C20 C15 -144.7(7)
C21B S1 C20 C19 6.5(5)
C21A S1 C20 C19 36.9(7)
C37 N2 C23 C24 -4.2(6)
Co1 N2 C23 C24 -177.1(3)
C37 N2 C23 C28 170.2(3)
Co1 N2 C23 C28 -2.7(3)
C25 C24 C23 N2 179.0(3)
C25 C24 C23 C28 5.0(5)
O2 C28 C23 N2 -6.2(4)
C27 C28 C23 N2 177.0(3)
O2 C28 C23 C24 168.8(3)
C27 C28 C23 C24 -7.9(5)
C15 N1 C1 C6 4.6(5)
Co1 N1 C1 C6 172.7(3)
C15 N1 C1 C2 -177.1(3)
Co1 N1 C1 C2 -9.1(3)
O1 C2 C1 N1 0.1(4)
C3 C2 C1 N1 -178.3(3)
O1 C2 C1 C6 178.4(3)
C3 C2 C1 C6 0.0(5)
C19 C20 C15 C16 -0.1(5)
S1 C20 C15 C16 -178.6(3)
C19 C20 C15 N1 -176.3(3)
S1 C20 C15 N1 5.2(4)
C1 N1 C15 C16 64.9(4)
Co1 N1 C15 C16 -101.9(3)
C1 N1 C15 C20 -118.9(3)
Co1 N1 C15 C20 74.3(4)
C24 C25 C29 C30 3.8(5)
C26 C25 C29 C30 -175.4(4)
C24 C25 C29 C31 -117.3(4)
C26 C25 C29 C31 63.5(5)
C24 C25 C29 C32 122.6(4)
C26 C25 C29 C32 -56.6(5)
O1 C2 C3 C4 179.8(3)
C1 C2 C3 C4 -1.9(5)
O1 C2 C3 C7 -0.8(5)
C1 C2 C3 C7 177.5(3)
C2 C3 C4 C5 2.7(5)
C7 C3 C4 C5 -176.6(3)
C3 C4 C5 C6 -1.5(6)
C3 C4 C5 C11 179.8(4)
N2 C37 C38 C39 178.3(3)
C42 C37 C38 C39 1.4(5)
C28 C27 C26 C25 1.5(6)
C33 C27 C26 C25 -176.2(4)
C24 C25 C26 C27 -4.5(6)
C29 C25 C26 C27 174.8(4)
C38 C37 C42 C41 -1.7(5)
N2 C37 C42 C41 -179.1(3)
C38 C37 C42 S2 177.5(3)
N2 C37 C42 S2 0.2(4)
Co1 S2 C42 C41 158.6(3)
Co1 S2 C42 C37 -20.6(3)
C4 C5 C6 C1 -0.6(5)
C11 C5 C6 C1 178.0(3)
N1 C1 C6 C5 179.4(3)
C2 C1 C6 C5 1.3(5)
C26 C27 C33 C35B -127.6(7)
C28 C27 C33 C35B 54.7(8)
C26 C27 C33 C34B 2.9(9)
C28 C27 C33 C34B -174.7(8)
C26 C27 C33 C36A 117.7(15)
C28 C27 C33 C36A -59.9(15)
C26 C27 C33 C34A -22.2(15)
C28 C27 C33 C34A 160.1(15)
C26 C27 C33 C35A -112.7(13)
C28 C27 C33 C35A 69.7(13)
C26 C27 C33 C36B 115.0(6)
C28 C27 C33 C36B -62.7(6)
C19 C18 C17 C16 0.4(6)
C6 C5 C11 C14B 34.5(9)
C4 C5 C11 C14B -147.0(8)
C6 C5 C11 C12B -122.6(8)
C4 C5 C11 C12B 56.0(9)
C6 C5 C11 C12A -95.2(7)
C4 C5 C11 C12A 83.3(7)
C6 C5 C11 C13A 144.8(7)
C4 C5 C11 C13A -36.6(7)
C6 C5 C11 C13B 117.3(8)
C4 C5 C11 C13B -64.1(9)
C6 C5 C11 C14A 3.3(7)
C4 C5 C11 C14A -178.1(6)
C17 C18 C19 C20 -1.4(6)
C15 C20 C19 C18 1.3(5)
S1 C20 C19 C18 179.7(3)
C4 C3 C7 C8 114.6(4)
C2 C3 C7 C8 -64.7(5)
C4 C3 C7 C9 -124.1(4)
C2 C3 C7 C9 56.5(5)
C4 C3 C7 C10 -4.2(5)
C2 C3 C7 C10 176.4(4)
C37 C38 C39 C40 -0.2(6)
C18 C17 C16 C15 0.7(6)
C20 C15 C16 C17 -0.8(5)
N1 C15 C16 C17 175.3(3)
C37 C42 C41 C40 0.9(6)
S2 C42 C41 C40 -178.3(3)
C42 C41 C40 C39 0.3(7)
C38 C39 C40 C41 -0.7(7)
C12B C11 C13B C14B 132.8(10)
C5 C11 C13B C14B -108.0(7)
C12B C11 C14B C13B -106.8(13)
C5 C11 C14B C13B 104.1(7)
C20 S1 C21A C22A -157(3)
C20 S1 C21B C22B 123.4(10)
